data_2228811
loop_
_publ_author_name
'Park, Sang-Wook'
'Gu, Ja-Min'
'Kim, Youngmee'
'Huh, Seong'

_publ_section_title
;
 <i>catena</i>-Poly[[bis(dimethylammonium)
 [cadmate(II)-bis(\m-1,1':4',1''-terphenyl-3,3''-dicarboxylato)]]
 dimethylformamide disolvate]
;
_journal_coeditor_code LH5182
_journal_issue 1
_journal_name_full 'Acta Crystallographica Section E'
_journal_page_first m71
_journal_paper_doi 10.1107/S1600536810051366
_journal_volume 67
_journal_year 2011
_chemical_formula_iupac '(C2 H8 N)2 [Cd (C20 H12 O4)2], 2C3 H7 N O'
_chemical_formula_moiety '2(C2 H8 N +), C40 H24 Cd O8 2-, 2(C3 H7 N O)'
_chemical_formula_sum 'C50 H54 Cd N4 O10'
_chemical_formula_weight 983.37
_chemical_name_systematic
;
<i>catena</i>-Poly[[bis(dimethylammonium)
[cadmate(II)-bis(\m-1,1':4',1''-terphenyl-3,3''-dicarboxylato)]]
dimethylformamide disolvate]
;
_space_group_IT_number 15
_symmetry_cell_setting monoclinic
_symmetry_space_group_name_Hall '-C 2yc'
_symmetry_space_group_name_H-M 'C 1 2/c 1'
_atom_sites_solution_hydrogens geom
_atom_sites_solution_primary direct
_atom_sites_solution_secondary difmap
_audit_creation_method SHELXTL
_cell_angle_alpha 90.00
_cell_angle_beta 114.752(2)
_cell_angle_gamma 90.00
_cell_formula_units_Z 4
_cell_length_a 28.525(4)
_cell_length_b 9.3267(13)
_cell_length_c 20.580(3)
_cell_measurement_reflns_used 2049
_cell_measurement_temperature 293(2)
_cell_measurement_theta_max 27.04
_cell_measurement_theta_min 2.32
_cell_volume 4972.2(12)
_computing_cell_refinement 'SAINT (Bruker, 1997)'
_computing_data_collection 'SMART (Bruker, 1997)'
_computing_data_reduction 'SAINT (Bruker, 1997)'
_computing_molecular_graphics 'SHELXTL (Sheldrick, 2008)'
_computing_publication_material 'SHELXTL (Sheldrick, 2008)'
_computing_structure_refinement 'SHELXL97 (Sheldrick, 2008)'
_computing_structure_solution 'SHELXS97 (Sheldrick, 2008)'
_diffrn_ambient_temperature 293(2)
_diffrn_measured_fraction_theta_full 0.998
_diffrn_measured_fraction_theta_max 0.998
_diffrn_measurement_device_type 'Bruker SMART CCD area-detector'
_diffrn_measurement_method '\f and \w'
_diffrn_radiation_monochromator graphite
_diffrn_radiation_source 'fine-focus sealed tube'
_diffrn_radiation_type MoK\a
_diffrn_radiation_wavelength 0.71073
_diffrn_reflns_av_R_equivalents 0.0677
_diffrn_reflns_av_sigmaI/netI 0.1124
_diffrn_reflns_limit_h_max 32
_diffrn_reflns_limit_h_min -35
_diffrn_reflns_limit_k_max 11
_diffrn_reflns_limit_k_min -8
_diffrn_reflns_limit_l_max 18
_diffrn_reflns_limit_l_min -25
_diffrn_reflns_number 13515
_diffrn_reflns_theta_full 26.00
_diffrn_reflns_theta_max 26.00
_diffrn_reflns_theta_min 1.57
_exptl_absorpt_coefficient_mu 0.498
_exptl_absorpt_correction_type none
_exptl_crystal_colour colorless
_exptl_crystal_density_diffrn 1.314
_exptl_crystal_density_method 'not measured'
_exptl_crystal_description block
_exptl_crystal_F_000 2040
_exptl_crystal_size_max 0.08
_exptl_crystal_size_mid 0.08
_exptl_crystal_size_min 0.05
_refine_diff_density_max 1.468
_refine_diff_density_min -0.763
_refine_ls_extinction_method none
_refine_ls_goodness_of_fit_ref 0.900
_refine_ls_hydrogen_treatment constr
_refine_ls_matrix_type full
_refine_ls_number_parameters 298
_refine_ls_number_reflns 4888
_refine_ls_number_restraints 0
_refine_ls_restrained_S_all 0.900
_refine_ls_R_factor_all 0.0774
_refine_ls_R_factor_gt 0.0455
_refine_ls_shift/su_max 0.000
_refine_ls_shift/su_mean 0.000
_refine_ls_structure_factor_coef Fsqd
_refine_ls_weighting_details 'calc w=1/[\s^2^(Fo^2^)+(0.0481P)^2^] where P=(Fo^2^+2Fc^2^)/3'
_refine_ls_weighting_scheme calc
_refine_ls_wR_factor_gt 0.1100
_refine_ls_wR_factor_ref 0.1164
_reflns_number_gt 2861
_reflns_number_total 4888
_reflns_threshold_expression I>2\s(I)
_cod_data_source_file lh5182.cif
_cod_data_source_block I
_cod_original_cell_volume 4972.1(11)
_cod_original_sg_symbol_H-M 'C 2/c'
_cod_database_code 2228811
_cod_database_fobs_code 2228811

loop_
_symmetry_equiv_pos_as_xyz
'x, y, z'
'-x, y, -z+1/2'
'x+1/2, y+1/2, z'
'-x+1/2, y+1/2, -z+1/2'
'-x, -y, -z'
'x, -y, z-1/2'
'-x+1/2, -y+1/2, -z'
'x+1/2, -y+1/2, z-1/2'

loop_
_atom_site_type_symbol
_atom_site_label
_atom_site_fract_x
_atom_site_fract_y
_atom_site_fract_z
_atom_site_U_iso_or_equiv
_atom_site_adp_type
_atom_site_calc_flag
_atom_site_refinement_flags
_atom_site_occupancy
_atom_site_disorder_assembly
_atom_site_disorder_group
Cd Cd1 1.0000 0.22586(5) 0.7500 0.03992(17) Uani d S 1 . .
O O1 1.08028(11) 0.3209(3) 0.77314(16) 0.0572(9) Uani d . 1 . .
O O2 1.01785(11) 0.4040(3) 0.67570(16) 0.0621(9) Uani d . 1 . .
O O3 0.95903(10) 0.0827(3) 0.65658(14) 0.0505(8) Uani d . 1 . .
O O4 1.03902(12) 0.0114(4) 0.68232(16) 0.0719(10) Uani d . 1 . .
C C1 1.06411(17) 0.4007(5) 0.7194(2) 0.0449(11) Uani d . 1 . .
C C2 1.10258(15) 0.4955(4) 0.7074(2) 0.0389(10) Uani d . 1 . .
C C3 1.15225(14) 0.5095(4) 0.7608(2) 0.0390(10) Uani d . 1 . .
H H3 1.1610 0.4619 0.8040 0.047 Uiso calc R 1 . .
C C4 1.18932(14) 0.5936(4) 0.7510(2) 0.0382(10) Uani d . 1 . .
C C5 1.17464(16) 0.6611(5) 0.6854(2) 0.0482(12) Uani d . 1 . .
H H5 1.1987 0.7164 0.6770 0.058 Uiso calc R 1 . .
C C6 1.12548(16) 0.6485(5) 0.6323(2) 0.0534(12) Uani d . 1 . .
H H6 1.1167 0.6951 0.5888 0.064 Uiso calc R 1 . .
C C7 1.08924(16) 0.5672(5) 0.6433(2) 0.0471(11) Uani d . 1 . .
H H7 1.0558 0.5605 0.6077 0.056 Uiso calc R 1 . .
C C8 0.74239(14) -0.1084(4) 0.3083(2) 0.0377(10) Uani d . 1 . .
C C9 0.76565(15) 0.0007(5) 0.3571(2) 0.0452(11) Uani d . 1 . .
H H9 0.7467 0.0827 0.3560 0.054 Uiso calc R 1 . .
C C10 0.81649(16) -0.0094(5) 0.4076(2) 0.0465(11) Uani d . 1 . .
H H10 0.8308 0.0657 0.4395 0.056 Uiso calc R 1 . .
C C11 0.84628(15) -0.1288(5) 0.4114(2) 0.0379(10) Uani d . 1 . .
C C12 0.82222(15) -0.2418(5) 0.3648(2) 0.0443(11) Uani d . 1 . .
H H12 0.8404 -0.3260 0.3677 0.053 Uiso calc R 1 . .
C C13 0.77171(15) -0.2300(5) 0.3145(2) 0.0463(11) Uani d . 1 . .
H H13 0.7569 -0.3066 0.2837 0.056 Uiso calc R 1 . .
C C14 0.90158(15) -0.1368(4) 0.4619(2) 0.0385(10) Uani d . 1 . .
C C15 0.92021(15) -0.0652(4) 0.5273(2) 0.0408(10) Uani d . 1 . .
H H15 0.8975 -0.0131 0.5400 0.049 Uiso calc R 1 . .
C C16 0.97212(15) -0.0706(4) 0.5738(2) 0.0396(10) Uani d . 1 . .
C C17 1.00572(16) -0.1481(5) 0.5552(2) 0.0506(12) Uani d . 1 . .
H H17 1.0406 -0.1523 0.5861 0.061 Uiso calc R 1 . .
C C18 0.98748(16) -0.2195(5) 0.4906(2) 0.0541(12) Uani d . 1 . .
H H18 1.0102 -0.2724 0.4782 0.065 Uiso calc R 1 . .
C C19 0.93633(16) -0.2132(5) 0.4445(2) 0.0480(11) Uani d . 1 . .
H H19 0.9248 -0.2609 0.4009 0.058 Uiso calc R 1 . .
C C20 0.99169(17) 0.0116(5) 0.6434(2) 0.0473(11) Uani d . 1 . .
N N21 0.1478(2) 0.4189(6) 0.9596(2) 0.0814(14) Uani d . 1 . .
O O21 0.16600(16) 0.1981(4) 0.9324(2) 0.0925(13) Uani d . 1 . .
C C21 0.1350(2) 0.2929(7) 0.9302(3) 0.0737(16) Uani d . 1 . .
H H21 0.1000 0.2727 0.9057 0.088 Uiso calc R 1 . .
C C22 0.2015(3) 0.4610(9) 0.9988(4) 0.146(3) Uani d . 1 . .
H H22A 0.2235 0.3826 0.9996 0.220 Uiso calc R 1 . .
H H22B 0.2077 0.4863 1.0469 0.220 Uiso calc R 1 . .
H H22C 0.2088 0.5420 0.9757 0.220 Uiso calc R 1 . .
C C23 0.1082(3) 0.5226(8) 0.9496(3) 0.126(3) Uani d . 1 . .
H H23A 0.1143 0.6068 0.9275 0.189 Uiso calc R 1 . .
H H23B 0.1088 0.5475 0.9952 0.189 Uiso calc R 1 . .
H H23C 0.0752 0.4828 0.9196 0.189 Uiso calc R 1 . .
N N31 0.12647(13) 1.0202(4) 0.80646(18) 0.0537(10) Uani d . 1 . .
H H31A 0.1302 1.0770 0.8436 0.064 Uiso calc R 1 . .
H H31B 0.0943 1.0331 0.7724 0.064 Uiso calc R 1 . .
C C31 0.16355(19) 1.0657(7) 0.7781(3) 0.0912(19) Uani d . 1 . .
H H31C 0.1980 1.0579 0.8149 0.137 Uiso calc R 1 . .
H H31D 0.1568 1.1634 0.7623 0.137 Uiso calc R 1 . .
H H31E 0.1601 1.0055 0.7385 0.137 Uiso calc R 1 . .
C C32 0.1320(2) 0.8719(6) 0.8299(3) 0.101(2) Uani d . 1 . .
H H32A 0.1310 0.8107 0.7919 0.152 Uiso calc R 1 . .
H H32B 0.1042 0.8471 0.8426 0.152 Uiso calc R 1 . .
H H32C 0.1643 0.8599 0.8708 0.152 Uiso calc R 1 . .

loop_
_atom_site_aniso_label
_atom_site_aniso_U_11
_atom_site_aniso_U_22
_atom_site_aniso_U_33
_atom_site_aniso_U_12
_atom_site_aniso_U_13
_atom_site_aniso_U_23
Cd1 0.0305(2) 0.0450(3) 0.0417(3) 0.000 0.01258(19) 0.000
O1 0.0486(19) 0.058(2) 0.060(2) -0.0061(16) 0.0182(16) 0.0137(17)
O2 0.0367(18) 0.067(2) 0.072(2) -0.0066(16) 0.0126(17) 0.0110(17)
O3 0.0426(18) 0.061(2) 0.0476(18) 0.0010(15) 0.0182(15) -0.0085(15)
O4 0.0410(19) 0.101(3) 0.055(2) 0.0050(19) 0.0016(16) -0.0156(19)
C1 0.042(3) 0.041(3) 0.051(3) 0.002(2) 0.019(2) -0.003(2)
C2 0.037(2) 0.035(3) 0.047(3) 0.0023(19) 0.020(2) 0.002(2)
C3 0.038(2) 0.038(3) 0.040(2) 0.005(2) 0.015(2) 0.0036(19)
C4 0.033(2) 0.037(3) 0.044(3) 0.0013(19) 0.015(2) 0.000(2)
C5 0.040(3) 0.053(3) 0.053(3) -0.004(2) 0.020(2) 0.014(2)
C6 0.043(3) 0.064(3) 0.048(3) 0.002(2) 0.014(2) 0.016(2)
C7 0.035(2) 0.048(3) 0.051(3) 0.004(2) 0.011(2) 0.007(2)
C8 0.035(2) 0.036(3) 0.042(2) 0.000(2) 0.016(2) 0.001(2)
C9 0.041(3) 0.041(3) 0.052(3) 0.006(2) 0.017(2) -0.006(2)
C10 0.046(3) 0.042(3) 0.045(3) -0.002(2) 0.013(2) -0.006(2)
C11 0.039(2) 0.042(3) 0.034(2) 0.002(2) 0.0158(19) 0.002(2)
C12 0.044(2) 0.040(3) 0.048(3) 0.006(2) 0.018(2) -0.002(2)
C13 0.045(2) 0.040(3) 0.052(3) -0.003(2) 0.018(2) -0.011(2)
C14 0.040(2) 0.040(3) 0.034(2) 0.001(2) 0.014(2) 0.001(2)
C15 0.037(2) 0.042(3) 0.044(3) 0.001(2) 0.018(2) 0.002(2)
C16 0.038(2) 0.040(3) 0.038(2) 0.002(2) 0.012(2) -0.001(2)
C17 0.038(3) 0.057(3) 0.051(3) 0.009(2) 0.012(2) -0.001(2)
C18 0.048(3) 0.056(3) 0.060(3) 0.010(2) 0.024(2) -0.008(3)
C19 0.045(3) 0.051(3) 0.045(3) 0.002(2) 0.015(2) -0.010(2)
C20 0.047(3) 0.046(3) 0.045(3) -0.002(2) 0.015(2) 0.003(2)
N21 0.092(4) 0.076(4) 0.074(3) -0.010(3) 0.034(3) -0.021(3)
O21 0.095(3) 0.086(3) 0.078(3) 0.011(2) 0.018(2) -0.011(2)
C21 0.090(4) 0.067(4) 0.054(3) -0.016(4) 0.020(3) -0.010(3)
C22 0.108(6) 0.159(8) 0.171(7) -0.055(5) 0.057(5) -0.080(6)
C23 0.151(7) 0.092(6) 0.130(6) 0.007(5) 0.054(5) -0.012(4)
N31 0.046(2) 0.060(3) 0.049(2) 0.010(2) 0.0142(19) -0.0055(19)
C31 0.069(4) 0.108(5) 0.113(5) 0.000(3) 0.055(4) -0.002(4)
C32 0.134(6) 0.064(4) 0.127(5) 0.021(4) 0.075(5) 0.014(4)

loop_
_atom_type_symbol
_atom_type_description
_atom_type_scat_dispersion_real
_atom_type_scat_dispersion_imag
_atom_type_scat_source
C C 0.0033 0.0016 'International Tables Vol C Tables 4.2.6.8 and 6.1.1.4'
H H 0.0000 0.0000 'International Tables Vol C Tables 4.2.6.8 and 6.1.1.4'
N N 0.0061 0.0033 'International Tables Vol C Tables 4.2.6.8 and 6.1.1.4'
O O 0.0106 0.0060 'International Tables Vol C Tables 4.2.6.8 and 6.1.1.4'
Cd Cd -0.8075 1.2024 'International Tables Vol C Tables 4.2.6.8 and 6.1.1.4'

loop_
_geom_angle_atom_site_label_1
_geom_angle_atom_site_label_2
_geom_angle_atom_site_label_3
_geom_angle_site_symmetry_1
_geom_angle_site_symmetry_3
_geom_angle
_geom_angle_publ_flag
O3 Cd1 O3 . 2_756 106.36(15) ?
O3 Cd1 O1 . . 121.60(10) ?
O3 Cd1 O1 2_756 . 86.31(11) ?
O3 Cd1 O1 . 2_756 86.31(11) ?
O3 Cd1 O1 2_756 2_756 121.60(10) ?
O1 Cd1 O1 . 2_756 134.91(16) ?
O3 Cd1 O2 . . 92.22(10) ?
O3 Cd1 O2 2_756 . 140.68(10) ?
O1 Cd1 O2 . . 54.70(10) ?
O1 Cd1 O2 2_756 . 93.34(10) ?
O3 Cd1 O2 . 2_756 140.68(10) ?
O3 Cd1 O2 2_756 2_756 92.22(10) ?
O1 Cd1 O2 . 2_756 93.34(11) ?
O1 Cd1 O2 2_756 2_756 54.69(10) ?
O2 Cd1 O2 . 2_756 94.67(15) ?
O3 Cd1 C1 . 2_756 113.54(12) ?
O3 Cd1 C1 2_756 2_756 108.72(12) ?
O1 Cd1 C1 . 2_756 115.31(12) ?
O1 Cd1 C1 2_756 2_756 27.33(10) ?
O2 Cd1 C1 . 2_756 94.22(11) ?
O2 Cd1 C1 2_756 2_756 27.36(10) ?
O3 Cd1 C1 . . 108.72(12) ?
O3 Cd1 C1 2_756 . 113.54(12) ?
O1 Cd1 C1 . . 27.34(10) ?
O1 Cd1 C1 2_756 . 115.31(12) ?
O2 Cd1 C1 . . 27.36(10) ?
O2 Cd1 C1 2_756 . 94.22(11) ?
C1 Cd1 C1 2_756 . 106.12(18) ?
C1 O1 Cd1 . . 94.5(3) ?
C1 O2 Cd1 . . 88.1(3) ?
C20 O3 Cd1 . . 109.4(3) ?
O2 C1 O1 . . 122.7(4) ?
O2 C1 C2 . . 119.3(4) ?
O1 C1 C2 . . 118.0(4) ?
O2 C1 Cd1 . . 64.5(2) ?
O1 C1 Cd1 . . 58.1(2) ?
C2 C1 Cd1 . . 176.1(3) ?
C7 C2 C3 . . 119.4(4) ?
C7 C2 C1 . . 120.8(4) ?
C3 C2 C1 . . 119.8(4) ?
C2 C3 C4 . . 121.4(4) ?
C2 C3 H3 . . 119.3 ?
C4 C3 H3 . . 119.3 ?
C5 C4 C3 . . 117.2(4) ?
C5 C4 C8 . 8_556 121.5(4) ?
C3 C4 C8 . 8_556 121.3(4) ?
C6 C5 C4 . . 121.8(4) ?
C6 C5 H5 . . 119.1 ?
C4 C5 H5 . . 119.1 ?
C7 C6 C5 . . 120.2(4) ?
C7 C6 H6 . . 119.9 ?
C5 C6 H6 . . 119.9 ?
C6 C7 C2 . . 119.9(4) ?
C6 C7 H7 . . 120.1 ?
C2 C7 H7 . . 120.1 ?
C13 C8 C9 . . 116.6(4) ?
C13 C8 C4 . 8_455 121.7(4) ?
C9 C8 C4 . 8_455 121.7(4) ?
C8 C9 C10 . . 121.6(4) ?
C8 C9 H9 . . 119.2 ?
C10 C9 H9 . . 119.2 ?
C11 C10 C9 . . 121.5(4) ?
C11 C10 H10 . . 119.3 ?
C9 C10 H10 . . 119.3 ?
C10 C11 C12 . . 117.0(4) ?
C10 C11 C14 . . 121.9(4) ?
C12 C11 C14 . . 121.0(4) ?
C13 C12 C11 . . 120.9(4) ?
C13 C12 H12 . . 119.6 ?
C11 C12 H12 . . 119.6 ?
C12 C13 C8 . . 122.3(4) ?
C12 C13 H13 . . 118.9 ?
C8 C13 H13 . . 118.9 ?
C19 C14 C15 . . 118.1(4) ?
C19 C14 C11 . . 120.8(4) ?
C15 C14 C11 . . 121.0(4) ?
C16 C15 C14 . . 121.0(4) ?
C16 C15 H15 . . 119.5 ?
C14 C15 H15 . . 119.5 ?
C17 C16 C15 . . 119.6(4) ?
C17 C16 C20 . . 120.4(4) ?
C15 C16 C20 . . 120.0(4) ?
C16 C17 C18 . . 119.7(4) ?
C16 C17 H17 . . 120.1 ?
C18 C17 H17 . . 120.1 ?
C19 C18 C17 . . 120.6(4) ?
C19 C18 H18 . . 119.7 ?
C17 C18 H18 . . 119.7 ?
C18 C19 C14 . . 121.0(4) ?
C18 C19 H19 . . 119.5 ?
C14 C19 H19 . . 119.5 ?
O4 C20 O3 . . 124.1(4) ?
O4 C20 C16 . . 118.6(4) ?
O3 C20 C16 . . 117.2(4) ?
C21 N21 C23 . . 119.5(6) ?
C21 N21 C22 . . 121.7(6) ?
C23 N21 C22 . . 118.7(6) ?
O21 C21 N21 . . 124.9(6) ?
O21 C21 H21 . . 117.5 ?
N21 C21 H21 . . 117.5 ?
N21 C22 H22A . . 109.5 ?
N21 C22 H22B . . 109.5 ?
H22A C22 H22B . . 109.5 ?
N21 C22 H22C . . 109.5 ?
H22A C22 H22C . . 109.5 ?
H22B C22 H22C . . 109.5 ?
N21 C23 H23A . . 109.5 ?
N21 C23 H23B . . 109.5 ?
H23A C23 H23B . . 109.5 ?
N21 C23 H23C . . 109.5 ?
H23A C23 H23C . . 109.5 ?
H23B C23 H23C . . 109.5 ?
C32 N31 C31 . . 114.3(4) ?
C32 N31 H31A . . 108.7 ?
C31 N31 H31A . . 108.7 ?
C32 N31 H31B . . 108.7 ?
C31 N31 H31B . . 108.7 ?
H31A N31 H31B . . 107.6 ?
N31 C31 H31C . . 109.5 ?
N31 C31 H31D . . 109.5 ?
H31C C31 H31D . . 109.5 ?
N31 C31 H31E . . 109.5 ?
H31C C31 H31E . . 109.5 ?
H31D C31 H31E . . 109.5 ?
N31 C32 H32A . . 109.5 ?
N31 C32 H32B . . 109.5 ?
H32A C32 H32B . . 109.5 ?
N31 C32 H32C . . 109.5 ?
H32A C32 H32C . . 109.5 ?
H32B C32 H32C . . 109.5 ?

loop_
_geom_bond_atom_site_label_1
_geom_bond_atom_site_label_2
_geom_bond_site_symmetry_2
_geom_bond_distance
_geom_bond_publ_flag
Cd1 O3 . 2.228(3) ?
Cd1 O3 2_756 2.228(3) ?
Cd1 O1 . 2.312(3) ?
Cd1 O1 2_756 2.312(3) ?
Cd1 O2 . 2.451(3) ?
Cd1 O2 2_756 2.451(3) ?
Cd1 C1 2_756 2.714(4) ?
Cd1 C1 . 2.714(4) ?
O1 C1 . 1.250(5) ?
O2 C1 . 1.248(4) ?
O3 C20 . 1.262(5) ?
O4 C20 . 1.249(5) ?
C1 C2 . 1.508(6) ?
C2 C7 . 1.383(5) ?
C2 C3 . 1.389(5) ?
C3 C4 . 1.397(5) ?
C3 H3 . 0.9300 ?
C4 C5 . 1.386(5) ?
C4 C8 8_556 1.485(5) ?
C5 C6 . 1.375(5) ?
C5 H5 . 0.9300 ?
C6 C7 . 1.375(5) ?
C6 H6 . 0.9300 ?
C7 H7 . 0.9300 ?
C8 C13 . 1.383(5) ?
C8 C9 . 1.388(5) ?
C8 C4 8_455 1.485(5) ?
C9 C10 . 1.389(5) ?
C9 H9 . 0.9300 ?
C10 C11 . 1.383(5) ?
C10 H10 . 0.9300 ?
C11 C12 . 1.396(5) ?
C11 C14 . 1.484(5) ?
C12 C13 . 1.383(5) ?
C12 H12 . 0.9300 ?
C13 H13 . 0.9300 ?
C14 C19 . 1.383(5) ?
C14 C15 . 1.394(5) ?
C15 C16 . 1.387(5) ?
C15 H15 . 0.9300 ?
C16 C17 . 1.376(5) ?
C16 C20 . 1.510(6) ?
C17 C18 . 1.380(6) ?
C17 H17 . 0.9300 ?
C18 C19 . 1.369(5) ?
C18 H18 . 0.9300 ?
C19 H19 . 0.9300 ?
N21 C21 . 1.302(6) ?
N21 C23 . 1.434(7) ?
N21 C22 . 1.455(7) ?
O21 C21 . 1.238(6) ?
C21 H21 . 0.9300 ?
C22 H22A . 0.9600 ?
C22 H22B . 0.9600 ?
C22 H22C . 0.9600 ?
C23 H23A . 0.9600 ?
C23 H23B . 0.9600 ?
C23 H23C . 0.9600 ?
N31 C32 . 1.452(6) ?
N31 C31 . 1.469(6) ?
N31 H31A . 0.9000 ?
N31 H31B . 0.9000 ?
C31 H31C . 0.9600 ?
C31 H31D . 0.9600 ?
C31 H31E . 0.9600 ?
C32 H32A . 0.9600 ?
C32 H32B . 0.9600 ?
C32 H32C . 0.9600 ?

loop_
_geom_torsion_atom_site_label_1
_geom_torsion_atom_site_label_2
_geom_torsion_atom_site_label_3
_geom_torsion_atom_site_label_4
_geom_torsion_site_symmetry_1
_geom_torsion_site_symmetry_2
_geom_torsion_site_symmetry_3
_geom_torsion_site_symmetry_4
_geom_torsion
_geom_torsion_publ_flag
O3 Cd1 O1 C1 . . . . 68.3(3) ?
O3 Cd1 O1 C1 2_756 . . . 175.3(3) ?
O1 Cd1 O1 C1 2_756 . . . -52.1(2) ?
O2 Cd1 O1 C1 . . . . 0.6(2) ?
O2 Cd1 O1 C1 2_756 . . . -92.7(3) ?
C1 Cd1 O1 C1 2_756 . . . -75.8(3) ?
O3 Cd1 O2 C1 . . . . -128.6(3) ?
O3 Cd1 O2 C1 2_756 . . . -9.1(3) ?
O1 Cd1 O2 C1 . . . . -0.6(2) ?
O1 Cd1 O2 C1 2_756 . . . 145.0(3) ?
O2 Cd1 O2 C1 2_756 . . . 90.1(3) ?
C1 Cd1 O2 C1 2_756 . . . 117.6(3) ?
O3 Cd1 O3 C20 2_756 . . . -64.4(3) ?
O1 Cd1 O3 C20 . . . . 31.4(3) ?
O1 Cd1 O3 C20 2_756 . . . 173.7(3) ?
O2 Cd1 O3 C20 . . . . 80.5(3) ?
O2 Cd1 O3 C20 2_756 . . . -179.4(2) ?
C1 Cd1 O3 C20 2_756 . . . 176.1(3) ?
C1 Cd1 O3 C20 . . . . 58.2(3) ?
Cd1 O2 C1 O1 . . . . 1.1(4) ?
Cd1 O2 C1 C2 . . . . -179.3(3) ?
Cd1 O1 C1 O2 . . . . -1.2(5) ?
Cd1 O1 C1 C2 . . . . 179.2(3) ?
O3 Cd1 C1 O2 . . . . 55.5(3) ?
O3 Cd1 C1 O2 2_756 . . . 173.7(2) ?
O1 Cd1 C1 O2 . . . . 178.9(4) ?
O1 Cd1 C1 O2 2_756 . . . -39.3(3) ?
O2 Cd1 C1 O2 2_756 . . . -92.0(3) ?
C1 Cd1 C1 O2 2_756 . . . -66.9(2) ?
O3 Cd1 C1 O1 . . . . -123.3(3) ?
O3 Cd1 C1 O1 2_756 . . . -5.2(3) ?
O1 Cd1 C1 O1 2_756 . . . 141.8(2) ?
O2 Cd1 C1 O1 . . . . -178.9(4) ?
O2 Cd1 C1 O1 2_756 . . . 89.1(3) ?
C1 Cd1 C1 O1 2_756 . . . 114.2(3) ?
O2 C1 C2 C7 . . . . -10.8(6) ?
O1 C1 C2 C7 . . . . 168.7(4) ?
O2 C1 C2 C3 . . . . 170.1(4) ?
O1 C1 C2 C3 . . . . -10.3(6) ?
C7 C2 C3 C4 . . . . -0.6(6) ?
C1 C2 C3 C4 . . . . 178.5(4) ?
C2 C3 C4 C5 . . . . -0.8(6) ?
C2 C3 C4 C8 . . . 8_556 180.0(4) ?
C3 C4 C5 C6 . . . . 1.1(6) ?
C8 C4 C5 C6 8_556 . . . -179.6(4) ?
C4 C5 C6 C7 . . . . 0.0(7) ?
C5 C6 C7 C2 . . . . -1.4(7) ?
C3 C2 C7 C6 . . . . 1.7(6) ?
C1 C2 C7 C6 . . . . -177.4(4) ?
C13 C8 C9 C10 . . . . 2.6(6) ?
C4 C8 C9 C10 8_455 . . . -175.6(4) ?
C8 C9 C10 C11 . . . . 0.1(6) ?
C9 C10 C11 C12 . . . . -3.3(6) ?
C9 C10 C11 C14 . . . . 175.9(4) ?
C10 C11 C12 C13 . . . . 3.7(6) ?
C14 C11 C12 C13 . . . . -175.5(4) ?
C11 C12 C13 C8 . . . . -1.0(6) ?
C9 C8 C13 C12 . . . . -2.2(6) ?
C4 C8 C13 C12 8_455 . . . 176.1(4) ?
C10 C11 C14 C19 . . . . -148.1(4) ?
C12 C11 C14 C19 . . . . 31.1(6) ?
C10 C11 C14 C15 . . . . 30.5(6) ?
C12 C11 C14 C15 . . . . -150.4(4) ?
C19 C14 C15 C16 . . . . -0.1(6) ?
C11 C14 C15 C16 . . . . -178.7(4) ?
C14 C15 C16 C17 . . . . -0.2(6) ?
C14 C15 C16 C20 . . . . 178.1(4) ?
C15 C16 C17 C18 . . . . 0.0(7) ?
C20 C16 C17 C18 . . . . -178.3(4) ?
C16 C17 C18 C19 . . . . 0.5(7) ?
C17 C18 C19 C14 . . . . -0.8(7) ?
C15 C14 C19 C18 . . . . 0.6(6) ?
C11 C14 C19 C18 . . . . 179.2(4) ?
Cd1 O3 C20 O4 . . . . 7.4(5) ?
Cd1 O3 C20 C16 . . . . -168.7(3) ?
C17 C16 C20 O4 . . . . 2.3(6) ?
C15 C16 C20 O4 . . . . -176.0(4) ?
C17 C16 C20 O3 . . . . 178.6(4) ?
C15 C16 C20 O3 . . . . 0.4(6) ?
C23 N21 C21 O21 . . . . 176.3(6) ?
C22 N21 C21 O21 . . . . 0.3(9) ?
